data_4506836
loop_
_publ_author_name
'Khullar, Sadhika'
'Mandal, Sanjay K.'

_publ_section_title
;
 Supramolecular Assemblies of Dimanganese Subunits and Water Clusters
 Organized by Strong Hydrogen Bonding Interactions: Single Crystal to
 Single Crystal Transformation by Thermal De-/Rehydration Processes
;
_journal_issue 11
_journal_name_full 'Crystal Growth &amp; Design'
_journal_page_first 5329
_journal_paper_doi 10.1021/cg300937f
_journal_volume 12
_journal_year 2012
_chemical_formula_moiety 'C40 H46 Mn2 N6 O10, 6(H2 O)'
_chemical_formula_sum 'C40 H58 Mn2 N6 O16'
_chemical_formula_weight 988.80
_chemical_name_common '[Mn2(adc)2(bpta)2(H2O)2].6H2O'
_space_group_crystal_system monoclinic
_space_group_IT_number 14
_space_group_name_Hall '-P 2yn'
_space_group_name_H-M_alt 'P 1 21/n 1'
_symmetry_space_group_name_Hall '-P 2yn'
_symmetry_space_group_name_H-M 'P 1 21/n 1'
_atom_sites_solution_hydrogens geom
_atom_sites_solution_primary direct
_atom_sites_solution_secondary difmap
_cell_angle_alpha 90
_cell_angle_beta 109.477(2)
_cell_angle_gamma 90
_cell_formula_units_Z 2
_cell_length_a 10.1371(5)
_cell_length_b 17.3888(9)
_cell_length_c 13.9458(7)
_cell_measurement_reflns_used 9955
_cell_measurement_temperature 120.(2)
_cell_measurement_theta_max 25.0791
_cell_measurement_theta_min 2.4318
_cell_volume 2317.6(2)
_computing_cell_refinement 'SAINT V7.68A (Bruker AXS, 2009)'
_computing_data_collection 'APEX2 (Bruker)'
_computing_data_reduction 'SAINT V7.68A (Bruker AXS, 2009)'
_computing_molecular_graphics 'SHELXTL (Bruker AXS)'
_computing_publication_material 'SHELXTL (Bruker AXS)'
_computing_structure_refinement 'SHELXL-97 (Sheldrick, 2008)'
_computing_structure_solution 'SHELXS-97 (Sheldrick, 2008)'
_diffrn_ambient_temperature 120.(2)
_diffrn_detector_area_resol_mean 8.3333
_diffrn_measured_fraction_theta_full 0.996
_diffrn_measured_fraction_theta_max 0.996
_diffrn_measurement_device_type 'Bruker Kappa APEX II'
_diffrn_measurement_method 'phi and omega scans'
_diffrn_radiation_monochromator graphite
_diffrn_radiation_type 'Mo K\a'
_diffrn_radiation_wavelength 0.71073
_diffrn_reflns_av_R_equivalents 0.0241
_diffrn_reflns_av_sigmaI/netI 0.0220
_diffrn_reflns_limit_h_max 10
_diffrn_reflns_limit_h_min -12
_diffrn_reflns_limit_k_max 17
_diffrn_reflns_limit_k_min -20
_diffrn_reflns_limit_l_max 16
_diffrn_reflns_limit_l_min -16
_diffrn_reflns_number 25564
_diffrn_reflns_theta_full 25.14
_diffrn_reflns_theta_max 25.14
_diffrn_reflns_theta_min 1.94
_diffrn_source 'sealed tube'
_diffrn_source_type 'fine focus'
_exptl_absorpt_coefficient_mu 0.619
_exptl_absorpt_correction_T_max 0.7452
_exptl_absorpt_correction_T_min 0.6651
_exptl_absorpt_correction_type multi-scan
_exptl_absorpt_process_details 'SADABS V2008/1 (Bruker AXS)'
_exptl_crystal_colour 'clear colourless'
_exptl_crystal_density_diffrn 1.417
_exptl_crystal_density_method 'not measured'
_exptl_crystal_description rectangle
_exptl_crystal_F_000 1036
_exptl_crystal_size_max 0.500
_exptl_crystal_size_mid 0.400
_exptl_crystal_size_min 0.350
_refine_diff_density_max 0.632
_refine_diff_density_min -0.372
_refine_ls_extinction_method none
_refine_ls_goodness_of_fit_ref 1.167
_refine_ls_hydrogen_treatment mixed
_refine_ls_matrix_type full
_refine_ls_number_parameters 325
_refine_ls_number_reflns 4124
_refine_ls_number_restraints 12
_refine_ls_restrained_S_all 1.167
_refine_ls_R_factor_all 0.0444
_refine_ls_R_factor_gt 0.0336
_refine_ls_shift/su_max 0.049
_refine_ls_shift/su_mean 0.003
_refine_ls_structure_factor_coef Fsqd
_refine_ls_weighting_details 'calc w=1/[\s^2^(Fo^2^)+(0.0767P)^2^+0.8092P] where P=(Fo^2^+2Fc^2^)/3'
_refine_ls_weighting_scheme calc
_refine_ls_wR_factor_gt 0.1008
_refine_ls_wR_factor_ref 0.1249
_reflns_number_gt 3552
_reflns_number_total 4124
_reflns_threshold_expression >2sigma(I)
_cod_data_source_file cg300937f_si_002.cif
_cod_data_source_block 1.6H2O
_cod_database_code 4506836

loop_
_space_group_symop_operation_xyz
'x, y, z'
'-x+1/2, y+1/2, -z+1/2'
'-x, -y, -z'
'x-1/2, -y-1/2, z-1/2'

loop_
_atom_site_type_symbol
_atom_site_label
_atom_site_fract_x
_atom_site_fract_y
_atom_site_fract_z
_atom_site_U_iso_or_equiv
_atom_site_adp_type
_atom_site_calc_flag
_atom_site_refinement_flags
_atom_site_occupancy
Mn Mn1 0.18195(3) 0.141771(19) 0.01349(3) 0.01656(15) Uani d . 1
N N1 0.1811(2) 0.27895(11) 0.05073(14) 0.0176(4) Uani d . 1
N N2 -0.04348(19) 0.17312(12) -0.01249(14) 0.0185(4) Uani d . 1
N N3 0.2299(2) 0.20336(11) -0.11267(14) 0.0174(4) Uani d . 1
O O1 0.1855(2) 0.09453(11) 0.15723(13) 0.0266(4) Uani d . 1
H H1B 0.2523 0.0634 0.1784 0.04 Uiso calc R 1
H H1A 0.127(4) 0.075(2) 0.172(3) 0.048(11) Uiso d . 1
O O5 0.39868(17) 0.10878(10) 0.05983(12) 0.0217(4) Uani d . 1
O O4 0.42965(19) 0.02356(11) 0.18598(15) 0.0366(5) Uani d . 1
O O2 0.10478(17) 0.04316(10) -0.08010(13) 0.0246(4) Uani d . 1
O O3 0.04058(18) -0.04734(11) -0.20001(14) 0.0318(5) Uani d . 1
O O6 0.1075(11) 0.0798(5) 0.3928(8) 0.128(3) Uiso d PD 0.5
H H6A 0.023(5) 0.066(8) 0.385(12) 0.192 Uiso d PD 0.5
H H6B 0.163(11) 0.044(6) 0.425(10) 0.192 Uiso d PD 0.5
O O7 0.6003(4) 0.5016(2) 0.0975(3) 0.1055(13) Uani d D 1
H H7C 0.668(5) 0.478(4) 0.086(5) 0.158 Uiso d D 1
H H7D 0.532(5) 0.505(5) 0.042(3) 0.158 Uiso d D 1
O O8 0.6183(3) 0.96315(15) 0.36360(18) 0.0655(8) Uani d D 1
H H8A 0.577(4) 0.975(3) 0.3010(11) 0.098 Uiso d D 1
H H8B 0.559(4) 0.978(3) 0.391(3) 0.098 Uiso d D 1
O O9 0.4215(6) 0.0395(4) 0.4573(4) 0.0673(16) Uani d PD 0.5
H H9A 0.337(4) 0.053(6) 0.437(6) 0.101 Uiso d PD 0.5
H H9B 0.448(8) 0.027(6) 0.519(2) 0.101 Uiso d PD 0.5
C C1 0.1486(3) 0.31754(14) -0.04982(17) 0.0205(5) Uani d . 1
H H1D 0.1804 0.3716 -0.0386 0.025 Uiso calc R 1
H H1C 0.0458 0.318 -0.0838 0.025 Uiso calc R 1
C C2 0.2150(2) 0.28003(13) -0.11935(17) 0.0188(5) Uani d . 1
C C3 0.2547(3) 0.32279(14) -0.18937(18) 0.0251(6) Uani d . 1
H H3 0.2424 0.377 -0.1931 0.03 Uiso calc R 1
C C4 0.3123(3) 0.28572(15) -0.25341(19) 0.0277(6) Uani d . 1
H H4 0.3394 0.314 -0.3021 0.033 Uiso calc R 1
C C5 0.3301(3) 0.20694(15) -0.24581(18) 0.0236(5) Uani d . 1
H H5 0.3704 0.1801 -0.2885 0.028 Uiso calc R 1
C C6 0.2879(2) 0.16820(14) -0.17456(18) 0.0203(5) Uani d . 1
H H6 0.3006 0.114 -0.1691 0.024 Uiso calc R 1
C C7 0.0579(2) 0.28810(14) 0.08423(18) 0.0216(5) Uani d . 1
H H7B 0.0331 0.3433 0.082 0.026 Uiso calc R 1
H H7A 0.0827 0.2706 0.1556 0.026 Uiso calc R 1
C C8 -0.0679(2) 0.24328(14) 0.01915(17) 0.0193(5) Uani d . 1
C C9 -0.2021(3) 0.27167(16) -0.00187(18) 0.0262(6) Uani d . 1
H H9 -0.2165 0.3222 0.0185 0.031 Uiso calc R 1
C C10 -0.3157(3) 0.22549(16) -0.05310(19) 0.0285(6) Uani d . 1
H H10 -0.4087 0.2437 -0.0674 0.034 Uiso calc R 1
C C11 -0.2911(3) 0.15256(15) -0.08280(19) 0.0257(6) Uani d . 1
H H11 -0.3668 0.1193 -0.1165 0.031 Uiso calc R 1
C C12 -0.1544(3) 0.12895(15) -0.06252(18) 0.0221(5) Uani d . 1
H H12 -0.1377 0.0794 -0.0848 0.026 Uiso calc R 1
C C13 0.3134(3) 0.31061(14) 0.12944(18) 0.0215(5) Uani d . 1
C C14 0.4329(3) 0.30976(16) 0.0855(2) 0.0284(6) Uani d . 1
H H14C 0.52 0.3253 0.1382 0.043 Uiso calc R 1
H H14B 0.4117 0.3457 0.0282 0.043 Uiso calc R 1
H H14A 0.4435 0.2578 0.062 0.043 Uiso calc R 1
C C15 0.2937(3) 0.39312(15) 0.1619(2) 0.0314(6) Uani d . 1
H H15A 0.2238 0.3933 0.1964 0.047 Uiso calc R 1
H H15B 0.2617 0.4262 0.1016 0.047 Uiso calc R 1
H H15C 0.3829 0.4125 0.2083 0.047 Uiso calc R 1
C C16 0.3558(3) 0.25833(15) 0.22282(18) 0.0253(6) Uani d . 1
H H16A 0.3739 0.2064 0.203 0.038 Uiso calc R 1
H H16B 0.2799 0.2565 0.2517 0.038 Uiso calc R 1
H H16C 0.4406 0.2786 0.2737 0.038 Uiso calc R 1
C C17 0.4672(2) 0.05899(14) 0.12149(18) 0.0209(5) Uani d . 1
C C18 0.6073(2) 0.04136(13) 0.11856(18) 0.0187(5) Uani d . 1
C C19 0.2764(2) -0.02604(13) -0.12200(18) 0.0196(5) Uani d . 1
C C20 0.1295(2) -0.00838(13) -0.13425(18) 0.0198(5) Uani d . 1

loop_
_atom_site_aniso_label
_atom_site_aniso_U_11
_atom_site_aniso_U_22
_atom_site_aniso_U_33
_atom_site_aniso_U_12
_atom_site_aniso_U_13
_atom_site_aniso_U_23
Mn1 0.0129(2) 0.0151(2) 0.0207(2) 0.00248(14) 0.00438(15) 0.00204(13)
N1 0.0145(10) 0.0191(11) 0.0178(9) 0.0017(8) 0.0036(8) -0.0004(8)
N2 0.0141(10) 0.0203(11) 0.0199(10) 0.0008(8) 0.0042(8) 0.0032(8)
N3 0.0145(10) 0.0151(10) 0.0207(10) 0.0006(8) 0.0036(8) 0.0018(8)
O1 0.0168(9) 0.0320(11) 0.0310(10) 0.0042(8) 0.0078(8) 0.0103(8)
O5 0.0161(9) 0.0204(9) 0.0267(9) 0.0041(7) 0.0044(7) 0.0022(7)
O4 0.0209(10) 0.0401(12) 0.0520(12) 0.0100(9) 0.0163(9) 0.0247(10)
O2 0.0202(9) 0.0182(9) 0.0375(10) 0.0005(7) 0.0123(8) -0.0058(8)
O3 0.0156(9) 0.0326(10) 0.0449(11) -0.0037(8) 0.0071(8) -0.0142(9)
O7 0.091(3) 0.102(3) 0.085(2) -0.047(2) -0.0205(19) 0.025(2)
O8 0.101(2) 0.0441(15) 0.0368(13) 0.0032(15) 0.0039(13) 0.0086(11)
O9 0.078(4) 0.071(4) 0.047(3) -0.045(3) 0.014(3) -0.011(3)
C1 0.0207(13) 0.0153(12) 0.0224(12) 0.0015(10) 0.0029(10) 0.0010(9)
C2 0.0164(12) 0.0169(12) 0.0186(11) -0.0015(10) 0.0000(9) -0.0002(9)
C3 0.0331(15) 0.0159(12) 0.0249(13) -0.0020(11) 0.0077(11) 0.0034(10)
C4 0.0359(16) 0.0233(14) 0.0249(13) -0.0056(12) 0.0115(11) 0.0040(10)
C5 0.0217(13) 0.0267(14) 0.0231(12) -0.0012(11) 0.0082(10) -0.0015(10)
C6 0.0194(12) 0.0177(12) 0.0233(12) 0.0021(10) 0.0063(10) 0.0002(10)
C7 0.0172(12) 0.0240(13) 0.0221(12) 0.0045(10) 0.0048(10) -0.0042(10)
C8 0.0174(12) 0.0239(13) 0.0165(11) 0.0035(10) 0.0057(9) 0.0030(9)
C9 0.0211(13) 0.0336(15) 0.0239(12) 0.0078(11) 0.0075(10) -0.0006(11)
C10 0.0156(13) 0.0442(17) 0.0251(13) 0.0063(12) 0.0060(10) 0.0027(12)
C11 0.0159(13) 0.0324(15) 0.0262(13) -0.0047(11) 0.0035(10) 0.0041(11)
C12 0.0192(13) 0.0214(13) 0.0243(12) -0.0015(10) 0.0056(10) 0.0039(10)
C13 0.0173(12) 0.0213(13) 0.0231(12) -0.0024(10) 0.0031(10) -0.0048(10)
C14 0.0199(13) 0.0338(15) 0.0289(13) -0.0070(12) 0.0046(11) -0.0046(11)
C15 0.0348(16) 0.0245(14) 0.0318(14) -0.0044(12) 0.0070(12) -0.0081(11)
C16 0.0196(13) 0.0319(15) 0.0206(12) 0.0015(11) 0.0014(10) -0.0041(11)
C17 0.0148(12) 0.0174(13) 0.0283(13) 0.0003(10) 0.0044(10) -0.0002(10)
C18 0.0166(13) 0.0128(12) 0.0245(12) 0.0000(10) 0.0041(9) 0.0014(9)
C19 0.0196(13) 0.0111(11) 0.0255(12) -0.0015(10) 0.0039(10) -0.0012(9)
C20 0.0166(12) 0.0144(12) 0.0282(12) 0.0002(10) 0.0073(10) 0.0032(10)

loop_
_atom_type_symbol
_atom_type_description
_atom_type_scat_dispersion_real
_atom_type_scat_dispersion_imag
_atom_type_scat_source
C C 0.0033 0.0016 'International Tables Vol C Tables 4.2.6.8 and 6.1.1.4'
H H 0.0000 0.0000 'International Tables Vol C Tables 4.2.6.8 and 6.1.1.4'
N N 0.0061 0.0033 'International Tables Vol C Tables 4.2.6.8 and 6.1.1.4'
O O 0.0106 0.0060 'International Tables Vol C Tables 4.2.6.8 and 6.1.1.4'
Mn Mn 0.3368 0.7283 'International Tables Vol C Tables 4.2.6.8 and 6.1.1.4'

loop_
_geom_angle_atom_site_label_1
_geom_angle_atom_site_label_2
_geom_angle_atom_site_label_3
_geom_angle_site_symmetry_1
_geom_angle
O2 Mn1 O5 . 95.66(6)
O2 Mn1 O1 . 98.70(7)
O5 Mn1 O1 . 85.43(7)
O2 Mn1 N3 . 92.00(7)
O5 Mn1 N3 . 84.06(7)
O1 Mn1 N3 . 165.68(7)
O2 Mn1 N2 . 87.19(7)
O5 Mn1 N2 . 172.00(7)
O1 Mn1 N2 . 86.75(7)
N3 Mn1 N2 . 103.34(7)
O2 Mn1 N1 . 152.42(7)
O5 Mn1 N1 . 105.81(6)
O1 Mn1 N1 . 100.06(7)
N3 Mn1 N1 . 73.62(7)
N2 Mn1 N1 . 73.92(7)
C7 N1 C1 . 107.68(18)
C7 N1 C13 . 111.47(18)
C1 N1 C13 . 112.38(18)
C7 N1 Mn1 . 103.61(14)
C1 N1 Mn1 . 104.79(13)
C13 N1 Mn1 . 116.17(14)
C8 N2 C12 . 118.2(2)
C8 N2 Mn1 . 116.90(15)
C12 N2 Mn1 . 124.76(17)
C2 N3 C6 . 118.1(2)
C2 N3 Mn1 . 118.65(15)
C6 N3 Mn1 . 122.81(15)
Mn1 O1 H1B . 109.5
Mn1 O1 H1A . 130.(3)
H1B O1 H1A . 102.6
C17 O5 Mn1 . 131.84(16)
C20 O2 Mn1 . 146.84(16)
H6A O6 H6B . 109.(3)
H7C O7 H7D . 109.(3)
H8A O8 H8B . 102.(2)
H9A O9 H9B . 111.(3)
N1 C1 C2 . 113.97(19)
N1 C1 H1D . 108.8
C2 C1 H1D . 108.8
N1 C1 H1C . 108.8
C2 C1 H1C . 108.8
H1D C1 H1C . 107.7
N3 C2 C3 . 121.9(2)
N3 C2 C1 . 116.8(2)
C3 C2 C1 . 121.3(2)
C4 C3 C2 . 119.3(2)
C4 C3 H3 . 120.3
C2 C3 H3 . 120.3
C3 C4 C5 . 119.1(2)
C3 C4 H4 . 120.4
C5 C4 H4 . 120.4
C4 C5 C6 . 118.4(2)
C4 C5 H5 . 120.8
C6 C5 H5 . 120.8
N3 C6 C5 . 123.2(2)
N3 C6 H6 . 118.4
C5 C6 H6 . 118.4
N1 C7 C8 . 112.74(19)
N1 C7 H7B . 109.0
C8 C7 H7B . 109.0
N1 C7 H7A . 109.0
C8 C7 H7A . 109.0
H7B C7 H7A . 107.8
N2 C8 C9 . 121.9(2)
N2 C8 C7 . 116.9(2)
C9 C8 C7 . 121.1(2)
C8 C9 C10 . 119.4(2)
C8 C9 H9 . 120.3
C10 C9 H9 . 120.3
C11 C10 C9 . 118.9(2)
C11 C10 H10 . 120.6
C9 C10 H10 . 120.6
C12 C11 C10 . 118.7(2)
C12 C11 H11 . 120.6
C10 C11 H11 . 120.6
N2 C12 C11 . 122.9(2)
N2 C12 H12 . 118.5
C11 C12 H12 . 118.5
N1 C13 C16 . 109.20(19)
N1 C13 C14 . 109.41(19)
C16 C13 C14 . 107.5(2)
N1 C13 C15 . 112.3(2)
C16 C13 C15 . 109.4(2)
C14 C13 C15 . 109.0(2)
C13 C14 H14C . 109.5
C13 C14 H14B . 109.5
H14C C14 H14B . 109.5
C13 C14 H14A . 109.5
H14C C14 H14A . 109.5
H14B C14 H14A . 109.5
C13 C15 H15A . 109.5
C13 C15 H15B . 109.5
H15A C15 H15B . 109.5
C13 C15 H15C . 109.5
H15A C15 H15C . 109.5
H15B C15 H15C . 109.5
C13 C16 H16A . 109.5
C13 C16 H16B . 109.5
H16A C16 H16B . 109.5
C13 C16 H16C . 109.5
H16A C16 H16C . 109.5
H16B C16 H16C . 109.5
O4 C17 O5 . 127.0(2)
O4 C17 C18 . 116.6(2)
O5 C17 C18 . 116.5(2)
C19 C18 C17 3_655 176.2(2)
C18 C19 C20 3_655 175.8(2)
O3 C20 O2 . 126.2(2)
O3 C20 C19 . 115.2(2)
O2 C20 C19 . 118.5(2)

loop_
_geom_bond_atom_site_label_1
_geom_bond_atom_site_label_2
_geom_bond_site_symmetry_2
_geom_bond_distance
Mn1 O2 . 2.1389(17)
Mn1 O5 . 2.1510(16)
Mn1 O1 . 2.1556(19)
Mn1 N3 . 2.2468(19)
Mn1 N2 . 2.2580(19)
Mn1 N1 . 2.4420(19)
N1 C7 . 1.480(3)
N1 C1 . 1.489(3)
N1 C13 . 1.525(3)
N2 C8 . 1.348(3)
N2 C12 . 1.348(3)
N3 C2 . 1.342(3)
N3 C6 . 1.343(3)
O1 H1B . 0.84
O1 H1A . 0.78(4)
O5 C17 . 1.254(3)
O4 C17 . 1.250(3)
O2 C20 . 1.250(3)
O3 C20 . 1.249(3)
O6 H6A . 0.858(10)
O6 H6B . 0.856(10)
O7 H7C . 0.858(10)
O7 H7D . 0.846(10)
O8 H8A . 0.859(10)
O8 H8B . 0.856(10)
O9 H9A . 0.847(10)
O9 H9B . 0.847(10)
C1 C2 . 1.502(3)
C1 H1D . 0.99
C1 H1C . 0.99
C2 C3 . 1.389(3)
C3 C4 . 1.379(4)
C3 H3 . 0.95
C4 C5 . 1.381(4)
C4 H4 . 0.95
C5 C6 . 1.381(3)
C5 H5 . 0.95
C6 H6 . 0.95
C7 C8 . 1.512(3)
C7 H7B . 0.99
C7 H7A . 0.99
C8 C9 . 1.384(3)
C9 C10 . 1.390(4)
C9 H9 . 0.95
C10 C11 . 1.382(4)
C10 H10 . 0.95
C11 C12 . 1.382(4)
C11 H11 . 0.95
C12 H12 . 0.95
C13 C16 . 1.528(3)
C13 C14 . 1.529(4)
C13 C15 . 1.537(4)
C14 H14C . 0.98
C14 H14B . 0.98
C14 H14A . 0.98
C15 H15A . 0.98
C15 H15B . 0.98
C15 H15C . 0.98
C16 H16A . 0.98
C16 H16B . 0.98
C16 H16C . 0.98
C17 C18 . 1.466(3)
C18 C19 3_655 1.194(3)
C19 C18 3_655 1.194(3)
C19 C20 . 1.474(3)
